data_7027128
loop_
_publ_author_name
'Bochmann, Manfred'
'Green, Malcolm L. H.'
'Powell, Annie K.'
'Sa\&smannshausen, J\"org'
'Triller, Michael U.'
'Wocadlo, Sigrid'

_publ_section_title
;
 Cationic zirconocene complexes with benzyl and Si(SiMe3)3 substituted
 cyclopentadienyl ligands
;
_journal_issue 1
_journal_name_full 'Journal of the Chemical Society, Dalton Transactions'
_journal_page_first 43
_journal_paper_doi 10.1039/a807418f
_journal_year 1999
_chemical_formula_moiety 'C26 H28 Zr'
_chemical_formula_sum 'C26 H28 Zr'
_chemical_formula_weight 431.70
_chemical_name_systematic
; 
 ? 
;
_space_group_IT_number 2
_symmetry_cell_setting triclinic
_symmetry_space_group_name_Hall '-P 1'
_symmetry_space_group_name_H-M 'P -1'
_atom_sites_solution_hydrogens geom
_atom_sites_solution_primary direct
_atom_sites_solution_secondary difmap
_audit_creation_method SHELXL
_cell_angle_alpha 103.48(2)
_cell_angle_beta 101.19(2)
_cell_angle_gamma 87.95(2)
_cell_formula_units_Z 2
_cell_length_a 9.857(2)
_cell_length_b 13.365(3)
_cell_length_c 8.244(2)
_cell_measurement_reflns_used 25
_cell_measurement_temperature 293(2)
_cell_measurement_theta_max 38.8
_cell_measurement_theta_min 32.3
_cell_volume 1036.0(4)
_computing_cell_refinement 'MSC/AFC Diffractometer Control'
_computing_data_collection 'MSC/AFC Diffractometer Control'
_computing_data_reduction teXsan
_computing_publication_material teXsan
_computing_structure_refinement 'SHELXL-93 (Sheldrick, 1993)'
_computing_structure_solution 'SHELXS-86 (Sheldrick, 1990)'
_diffrn_ambient_temperature 293(2)
_diffrn_measurement_device AFC7R
_diffrn_measurement_method 'omega/2-theta scans'
_diffrn_radiation_monochromator graphite
_diffrn_radiation_source 'Rotating Anode'
_diffrn_radiation_type MoK\a
_diffrn_radiation_wavelength 0.71073
_diffrn_reflns_av_R_equivalents 0.0274
_diffrn_reflns_av_sigmaI/netI 0.0353
_diffrn_reflns_limit_h_max 10
_diffrn_reflns_limit_h_min 0
_diffrn_reflns_limit_k_max 14
_diffrn_reflns_limit_k_min -14
_diffrn_reflns_limit_l_max 8
_diffrn_reflns_limit_l_min -9
_diffrn_reflns_number 3085
_diffrn_reflns_theta_max 23.03
_diffrn_reflns_theta_min 2.59
_diffrn_standards_decay_% 0.59
_diffrn_standards_interval_count 150
_diffrn_standards_number 3
_exptl_absorpt_coefficient_mu 0.538
_exptl_absorpt_correction_type none
_exptl_crystal_colour colourless
_exptl_crystal_density_diffrn 1.384
_exptl_crystal_density_meas 0.000
_exptl_crystal_description fragment
_exptl_crystal_F_000 448
_exptl_crystal_size_max 0.200
_exptl_crystal_size_mid 0.200
_exptl_crystal_size_min 0.100
_refine_diff_density_max 0.249
_refine_diff_density_min -0.379
_refine_diff_density_rms 0.046
_refine_ls_extinction_coef 0.0005(6)
_refine_ls_extinction_expression Fc^*^=kFc[1+0.001xFc^2^\l^3^/sin(2\q)]^-1/4^
_refine_ls_extinction_method SHELXL
_refine_ls_goodness_of_fit_all 1.012
_refine_ls_goodness_of_fit_obs 1.027
_refine_ls_matrix_type full
_refine_ls_number_parameters 329
_refine_ls_number_reflns 2888
_refine_ls_number_restraints 0
_refine_ls_restrained_S_all 1.012
_refine_ls_restrained_S_obs 1.027
_refine_ls_R_factor_all 0.0331
_refine_ls_R_factor_obs 0.0231
_refine_ls_shift/esd_max -0.001
_refine_ls_shift/esd_mean 0.000
_refine_ls_structure_factor_coef Fsqd
_refine_ls_weighting_details 'w=1/[\s^2^(Fo^2^)+(0.0310P)^2^+0.2044P] where P=(Fo^2^+2Fc^2^)/3'
_refine_ls_weighting_scheme calc
_refine_ls_wR_factor_all 0.0604
_refine_ls_wR_factor_obs 0.0568
_reflns_number_observed 2529
_reflns_number_total 2888
_reflns_observed_criterion >2sigma(I)
_cod_data_source_file 807418Fsup1.cif
_cod_data_source_block joerg2
_cod_depositor_comments
;
The following automatic conversions were performed:

'_refine_ls_weighting_scheme' value 'calc
w=1/[\s^2^(Fo^2^)+(0.0310P)^2^+0.2044P] where P=(Fo^2^+2Fc^2^)/3' was
changed to 'calc'. New tag '_refine_ls_weighting_details' was
created. The value of the new tag was set to
'w=1/[\s^2^(Fo^2^)+(0.0310P)^2^+0.2044P] where P=(Fo^2^+2Fc^2^)/3'.

Automatic conversion script
Id: cif_fix_values 3143 2015-03-26 13:38:13Z robertas 
;
_cod_database_code 7027128

loop_
_symmetry_equiv_pos_as_xyz
'x, y, z'
'-x, -y, -z'

loop_
_atom_site_aniso_label
_atom_site_aniso_U_11
_atom_site_aniso_U_22
_atom_site_aniso_U_33
_atom_site_aniso_U_23
_atom_site_aniso_U_13
_atom_site_aniso_U_12
Zr1 0.0295(2) 0.0254(2) 0.0230(2) 0.00331(10) 0.00510(10) -0.00156(10)
C10 0.038(2) 0.044(2) 0.043(2) -0.0008(14) 0.0120(14) -0.0054(14)
C11 0.036(2) 0.036(2) 0.0295(15) -0.0083(12) 0.0015(12) -0.0023(12)
C12 0.037(2) 0.035(2) 0.038(2) -0.0042(13) -0.0008(13) -0.0066(13)
C13 0.034(2) 0.051(2) 0.033(2) -0.0071(14) -0.0026(13) 0.0064(14)
C14 0.075(2) 0.045(2) 0.0226(15) 0.0033(13) 0.0023(15) 0.014(2)
C15 0.063(2) 0.047(2) 0.0237(14) -0.0014(13) 0.0156(14) -0.007(2)
C20 0.038(2) 0.049(2) 0.052(2) -0.010(2) 0.001(2) 0.0014(14)
C21 0.0256(14) 0.040(2) 0.035(2) 0.0029(12) 0.0032(11) 0.0071(12)
C22 0.044(2) 0.054(2) 0.033(2) 0.0136(14) 0.0131(13) 0.0118(14)
C23 0.042(2) 0.038(2) 0.057(2) 0.018(2) 0.0078(14) 0.0007(13)
C24 0.040(2) 0.036(2) 0.047(2) -0.0031(14) 0.0038(14) 0.0054(13)
C25 0.043(2) 0.055(2) 0.028(2) 0.0025(14) 0.0107(13) 0.0095(14)
C26 0.034(2) 0.042(2) 0.046(2) 0.0158(14) 0.0121(13) 0.0002(13)
C30 0.055(2) 0.042(2) 0.047(2) 0.017(2) 0.016(2) 0.007(2)
C31 0.0349(14) 0.0293(14) 0.0242(13) -0.0002(11) 0.0077(11) 0.0020(11)
C32 0.042(2) 0.038(2) 0.032(2) -0.0006(12) 0.0149(13) -0.0076(13)
C33 0.0297(15) 0.053(2) 0.035(2) -0.0075(14) 0.0058(13) -0.0022(13)
C34 0.048(2) 0.047(2) 0.030(2) 0.0054(13) 0.0055(14) 0.0191(14)
C35 0.046(2) 0.0262(14) 0.036(2) 0.0031(12) 0.0144(13) 0.0036(12)
C40 0.040(2) 0.038(2) 0.034(2) 0.0009(13) 0.0046(13) 0.0028(13)
C41 0.038(2) 0.0282(14) 0.0251(13) 0.0060(11) 0.0007(11) 0.0010(11)
C42 0.039(2) 0.042(2) 0.038(2) 0.0045(13) -0.0019(13) 0.0021(13)
C43 0.056(2) 0.044(2) 0.036(2) 0.0014(14) -0.0122(15) -0.001(2)
C44 0.076(2) 0.038(2) 0.026(2) 0.0024(13) 0.010(2) 0.010(2)
C45 0.051(2) 0.046(2) 0.038(2) 0.0097(14) 0.0200(15) 0.0042(15)
C46 0.040(2) 0.035(2) 0.0306(15) 0.0036(12) 0.0052(12) -0.0052(12)

loop_
_atom_site_label
_atom_site_type_symbol
_atom_site_fract_x
_atom_site_fract_y
_atom_site_fract_z
_atom_site_U_iso_or_equiv
_atom_site_thermal_displace_type
_atom_site_occupancy
_atom_site_calc_flag
Zr1 Zr 0.20279(2) 0.16452(2) 0.45566(3) 0.02631(11) Uani 1 d
C10 C 0.4254(3) 0.2162(3) 0.4831(4) 0.0424(7) Uani 1 d
H103 H 0.4247(33) 0.2694(26) 0.4217(42) 0.064 Uiso 1 d
H102 H 0.4766(33) 0.1532(26) 0.4339(41) 0.064 Uiso 1 d
H101 H 0.4693(33) 0.2439(25) 0.6048(44) 0.064 Uiso 1 d
C11 C 0.2414(3) 0.0225(2) 0.1994(3) 0.0371(7) Uani 1 d
C12 C 0.1089(3) 0.0073(2) 0.2299(4) 0.0396(7) Uani 1 d
H12 H 0.0784(29) -0.0487(23) 0.2633(37) 0.047 Uiso 1 d
C13 C 0.0251(3) 0.0902(2) 0.1997(4) 0.0433(7) Uani 1 d
H13 H -0.0632(33) 0.0973(23) 0.2100(38) 0.052 Uiso 1 d
C14 C 0.1054(4) 0.1582(3) 0.1518(3) 0.0493(8) Uani 1 d
H14 H 0.0796(33) 0.2192(25) 0.1271(40) 0.059 Uiso 1 d
C15 C 0.2373(3) 0.1162(2) 0.1506(3) 0.0448(8) Uani 1 d
H15 H 0.3097(32) 0.1467(24) 0.1329(39) 0.054 Uiso 1 d
C20 C 0.3604(3) -0.0506(3) 0.2055(4) 0.0514(8) Uani 1 d
H202 H 0.4387(35) -0.0201(26) 0.1976(41) 0.062 Uiso 1 d
H201 H 0.3786(33) -0.0640(25) 0.3195(43) 0.062 Uiso 1 d
C21 C 0.3276(3) -0.1506(2) 0.0738(3) 0.0348(6) Uani 1 d
C22 C 0.2709(3) -0.2337(2) 0.1116(4) 0.0426(7) Uani 1 d
H22 H 0.2592(29) -0.2251(23) 0.2277(39) 0.051 Uiso 1 d
C23 C 0.2364(3) -0.3235(2) -0.0109(4) 0.0447(7) Uani 1 d
H23 H 0.2036(31) -0.3794(25) 0.0160(38) 0.054 Uiso 1 d
C24 C 0.2581(3) -0.3311(2) -0.1728(4) 0.0436(7) Uani 1 d
H24 H 0.2337(30) -0.3935(24) -0.2528(39) 0.052 Uiso 1 d
C25 C 0.3142(3) -0.2504(2) -0.2122(4) 0.0429(7) Uani 1 d
H25 H 0.3303(30) -0.2539(23) -0.3188(39) 0.052 Uiso 1 d
C26 C 0.3490(3) -0.1603(2) -0.0901(4) 0.0390(7) Uani 1 d
H26 H 0.3850(29) -0.1055(23) -0.1178(36) 0.047 Uiso 1 d
C30 C 0.2451(4) 0.0410(2) 0.6087(4) 0.0460(7) Uani 1 d
H303 H 0.2888(35) 0.0677(27) 0.7181(47) 0.069 Uiso 1 d
H302 H 0.3077(35) -0.0139(27) 0.5610(42) 0.069 Uiso 1 d
H301 H 0.1672(37) 0.0049(27) 0.6013(44) 0.069 Uiso 1 d
C31 C 0.2030(3) 0.3022(2) 0.7343(3) 0.0303(6) Uani 1 d
C32 C 0.0870(3) 0.2379(2) 0.7080(3) 0.0375(7) Uani 1 d
H32 H 0.0740(29) 0.1940(22) 0.7798(36) 0.045 Uiso 1 d
C33 C -0.0029(3) 0.2487(2) 0.5591(4) 0.0424(7) Uani 1 d
H33 H -0.0839(32) 0.2122(23) 0.5169(37) 0.051 Uiso 1 d
C34 C 0.0556(3) 0.3201(2) 0.4932(4) 0.0428(7) Uani 1 d
H34 H 0.0201(30) 0.3425(23) 0.3992(39) 0.051 Uiso 1 d
C35 C 0.1821(3) 0.3533(2) 0.6002(3) 0.0360(6) Uani 1 d
H35 H 0.2426(29) 0.3985(23) 0.5896(35) 0.043 Uiso 1 d
C40 C 0.3202(3) 0.3196(2) 0.8840(4) 0.0387(7) Uani 1 d
H402 H 0.3449(30) 0.2593(24) 0.9142(36) 0.046 Uiso 1 d
H401 H 0.4002(31) 0.3436(22) 0.8525(36) 0.046 Uiso 1 d
C41 C 0.2910(3) 0.3971(2) 1.0398(3) 0.0313(6) Uani 1 d
C42 C 0.4007(3) 0.4497(2) 1.1569(4) 0.0419(7) Uani 1 d
H42 H 0.4896(32) 0.4362(23) 1.1349(37) 0.050 Uiso 1 d
C43 C 0.3781(4) 0.5201(2) 1.3011(4) 0.0494(8) Uani 1 d
H43 H 0.4581(33) 0.5509(24) 1.3718(41) 0.059 Uiso 1 d
C44 C 0.2469(4) 0.5394(2) 1.3312(4) 0.0478(8) Uani 1 d
H44 H 0.2305(31) 0.5892(24) 1.4291(40) 0.057 Uiso 1 d
C45 C 0.1369(3) 0.4881(2) 1.2173(4) 0.0432(7) Uani 1 d
H45 H 0.0499(32) 0.5018(23) 1.2348(38) 0.052 Uiso 1 d
C46 C 0.1586(3) 0.4176(2) 1.0719(3) 0.0359(6) Uani 1 d
H46 H 0.0809(29) 0.3854(21) 0.9946(36) 0.043 Uiso 1 d

loop_
_atom_type_symbol
_atom_type_description
_atom_type_scat_dispersion_real
_atom_type_scat_dispersion_imag
_atom_type_scat_source
Zr Zr -2.9673 0.5597 'International Tables Vol C Tables 4.2.6.8 and 6.1.1.4'
C C 0.0033 0.0016 'International Tables Vol C Tables 4.2.6.8 and 6.1.1.4'
H H 0.0000 0.0000 'International Tables Vol C Tables 4.2.6.8 and 6.1.1.4'

loop_
_geom_angle_atom_site_label_1
_geom_angle_atom_site_label_2
_geom_angle_atom_site_label_3
_geom_angle
C10 Zr1 C30 98.08(13)
C10 Zr1 C33 133.77(11)
C30 Zr1 C33 100.85(12)
C10 Zr1 C14 102.71(12)
C30 Zr1 C14 132.99(12)
C33 Zr1 C14 94.37(11)
C10 Zr1 C34 108.30(11)
C30 Zr1 C34 130.59(11)
C33 Zr1 C34 32.56(10)
C14 Zr1 C34 81.18(10)
C10 Zr1 C13 131.45(11)
C30 Zr1 C13 106.19(12)
C33 Zr1 C13 82.14(10)
C14 Zr1 C13 32.54(11)
C34 Zr1 C13 86.75(10)
C10 Zr1 C12 119.66(10)
C30 Zr1 C12 79.65(12)
C33 Zr1 C12 105.09(10)
C14 Zr1 C12 53.40(11)
C34 Zr1 C12 118.28(10)
C13 Zr1 C12 32.35(10)
C10 Zr1 C15 78.17(11)
C30 Zr1 C15 117.31(11)
C33 Zr1 C15 126.68(10)
C14 Zr1 C15 32.34(10)
C34 Zr1 C15 108.69(10)
C13 Zr1 C15 53.40(10)
C12 Zr1 C15 52.69(10)
C10 Zr1 C35 80.72(11)
C30 Zr1 C35 121.39(11)
C33 Zr1 C35 53.44(10)
C14 Zr1 C35 103.42(10)
C34 Zr1 C35 32.28(9)
C13 Zr1 C35 117.93(10)
C12 Zr1 C35 150.16(10)
C15 Zr1 C35 119.54(10)
C10 Zr1 C32 115.87(10)
C30 Zr1 C32 77.72(11)
C33 Zr1 C32 32.34(9)
C14 Zr1 C32 126.70(10)
C34 Zr1 C32 53.36(10)
C13 Zr1 C32 110.10(10)
C12 Zr1 C32 122.09(9)
C15 Zr1 C32 159.00(10)
C35 Zr1 C32 52.73(9)
C10 Zr1 C11 87.75(10)
C30 Zr1 C11 86.10(11)
C33 Zr1 C11 135.10(9)
C14 Zr1 C11 53.57(10)
C34 Zr1 C11 134.56(9)
C13 Zr1 C11 53.67(9)
C12 Zr1 C11 32.04(9)
C15 Zr1 C11 31.81(10)
C35 Zr1 C11 151.29(9)
C32 Zr1 C11 152.79(9)
C10 Zr1 C31 85.18(10)
C30 Zr1 C31 89.56(11)
C33 Zr1 C31 53.42(9)
C14 Zr1 C31 133.51(9)
C34 Zr1 C31 53.35(9)
C13 Zr1 C31 135.17(9)
C12 Zr1 C31 153.90(9)
C15 Zr1 C31 149.90(9)
C35 Zr1 C31 31.84(8)
C32 Zr1 C31 31.82(8)
C11 Zr1 C31 171.11(8)
C15 C11 C12 106.3(3)
C15 C11 C20 126.7(3)
C12 C11 C20 126.9(3)
C15 C11 Zr1 72.64(15)
C12 C11 Zr1 72.3(2)
C20 C11 Zr1 123.4(2)
C13 C12 C11 109.2(3)
C13 C12 Zr1 72.6(2)
C11 C12 Zr1 75.7(2)
C14 C13 C12 107.4(3)
C14 C13 Zr1 73.4(2)
C12 C13 Zr1 75.1(2)
C13 C14 C15 107.9(3)
C13 C14 Zr1 74.1(2)
C15 C14 Zr1 75.7(2)
C14 C15 C11 109.2(3)
C14 C15 Zr1 72.0(2)
C11 C15 Zr1 75.5(2)
C11 C20 C21 111.9(2)
C26 C21 C22 118.1(3)
C26 C21 C20 120.7(3)
C22 C21 C20 121.2(3)
C23 C22 C21 121.0(3)
C24 C23 C22 119.9(3)
C25 C24 C23 120.0(3)
C24 C25 C26 120.4(3)
C25 C26 C21 120.7(3)
C32 C31 C35 106.8(2)
C32 C31 C40 126.4(3)
C35 C31 C40 126.6(3)
C32 C31 Zr1 72.47(14)
C35 C31 Zr1 72.45(14)
C40 C31 Zr1 124.1(2)
C33 C32 C31 108.6(3)
C33 C32 Zr1 71.4(2)
C31 C32 Zr1 75.71(15)
C34 C33 C32 108.0(3)
C34 C33 Zr1 73.9(2)
C32 C33 Zr1 76.3(2)
C33 C34 C35 108.1(3)
C33 C34 Zr1 73.6(2)
C35 C34 Zr1 76.2(2)
C34 C35 C31 108.5(3)
C34 C35 Zr1 71.5(2)
C31 C35 Zr1 75.70(15)
C31 C40 C41 114.6(2)
C46 C41 C42 117.9(2)
C46 C41 C40 122.8(2)
C42 C41 C40 119.3(2)
C43 C42 C41 120.8(3)
C44 C43 C42 120.6(3)
C43 C44 C45 119.6(3)
C44 C45 C46 120.3(3)
C41 C46 C45 120.8(3)

loop_
_geom_bond_atom_site_label_1
_geom_bond_atom_site_label_2
_geom_bond_distance
Zr1 C10 2.277(3)
Zr1 C30 2.283(3)
Zr1 C33 2.483(3)
Zr1 C14 2.485(3)
Zr1 C34 2.487(3)
Zr1 C13 2.494(3)
Zr1 C12 2.526(3)
Zr1 C15 2.533(3)
Zr1 C35 2.546(3)
Zr1 C32 2.546(3)
Zr1 C11 2.570(3)
Zr1 C31 2.587(2)
C11 C15 1.399(4)
C11 C12 1.407(4)
C11 C20 1.500(4)
C12 C13 1.399(4)
C13 C14 1.395(5)
C14 C15 1.398(5)
C20 C21 1.512(4)
C21 C26 1.384(4)
C21 C22 1.384(4)
C22 C23 1.381(4)
C23 C24 1.373(4)
C24 C25 1.360(4)
C25 C26 1.383(4)
C31 C32 1.408(4)
C31 C35 1.409(4)
C31 C40 1.497(4)
C32 C33 1.402(4)
C33 C34 1.393(4)
C34 C35 1.400(4)
C40 C41 1.519(4)
C41 C46 1.387(4)
C41 C42 1.388(4)
C42 C43 1.384(4)
C43 C44 1.368(5)
C44 C45 1.373(4)
C45 C46 1.388(4)
